data_2203839
loop_
_publ_author_name
'Gao, Shan'
'Lu, Zhen-Zhong'
'Huo, Li-Hua'
'Zhao, Hui'
'Zhao, Jing-Gui'

_publ_section_title
;
 Diaqua(nitrato-\k^2^<i>O,O</i>')bis(4-pyridone-\k<i>O</i>)cobalt(II)
 nitrate
;
_journal_issue 6
_journal_name_full 'Acta Crystallographica Section E'
_journal_page_first m811
_journal_page_last m813
_journal_paper_doi 10.1107/S1600536804011584
_journal_volume 60
_journal_year 2004
_chemical_formula_iupac '[Co (N O3) (C5 H5 N O)2 (H2 O)2] (N O3)'
_chemical_formula_moiety 'C10 H14 Co N3 O7 +, N O3 -'
_chemical_formula_sum 'C10 H14 Co N4 O10'
_chemical_formula_weight 409.18
_chemical_name_systematic
;
Diaqua(nitrato-\k^2^O,O')bis(4-pyridone-\kO)cobalt(II) nitrate
;
_space_group_IT_number 15
_symmetry_cell_setting monoclinic
_symmetry_space_group_name_Hall '-C 2yc'
_symmetry_space_group_name_H-M 'C 1 2/c 1'
_atom_sites_solution_hydrogens geom
_atom_sites_solution_primary direct
_atom_sites_solution_secondary difmap
_cell_angle_alpha 90.00
_cell_angle_beta 96.23(3)
_cell_angle_gamma 90.00
_cell_formula_units_Z 4
_cell_length_a 14.842(3)
_cell_length_b 14.166(3)
_cell_length_c 7.721(2)
_cell_measurement_reflns_used 2419
_cell_measurement_temperature 293(2)
_cell_measurement_theta_max 27.5
_cell_measurement_theta_min 4.4
_cell_volume 1613.8(6)
_computing_cell_refinement RAPID-AUTO
_computing_data_collection 'RAPID-AUTO (Rigaku, 1998)'
_computing_data_reduction 'CrystalStructure (Rigaku/MSC, 2002)'
_computing_molecular_graphics 'ORTEPII (Johnson, 1976)'
_computing_publication_material SHELXL97
_computing_structure_refinement 'SHELXL97 (Sheldrick, 1997)'
_computing_structure_solution 'SHELXS97 (Sheldrick, 1997)'
_diffrn_ambient_temperature 293(2)
_diffrn_detector_area_resol_mean 10
_diffrn_measured_fraction_theta_full 0.99
_diffrn_measured_fraction_theta_max 0.99
_diffrn_measurement_device_type 'Rigaku R-AXIS RAPID'
_diffrn_measurement_method \w
_diffrn_radiation_monochromator graphite
_diffrn_radiation_source 'fine-focus sealed tube'
_diffrn_radiation_type MoK\a
_diffrn_radiation_wavelength 0.71073
_diffrn_reflns_av_R_equivalents 0.027
_diffrn_reflns_av_sigmaI/netI 0.018
_diffrn_reflns_limit_h_max 19
_diffrn_reflns_limit_h_min -19
_diffrn_reflns_limit_k_max 14
_diffrn_reflns_limit_k_min -18
_diffrn_reflns_limit_l_max 10
_diffrn_reflns_limit_l_min -9
_diffrn_reflns_number 7588
_diffrn_reflns_theta_full 27.5
_diffrn_reflns_theta_max 27.5
_diffrn_reflns_theta_min 3.2
_diffrn_standards_decay_% 0
_diffrn_standards_interval_count 0
_diffrn_standards_interval_time 0
_diffrn_standards_number 0
_exptl_absorpt_coefficient_mu 1.13
_exptl_absorpt_correction_T_max 0.823
_exptl_absorpt_correction_T_min 0.674
_exptl_absorpt_correction_type multi-scan
_exptl_absorpt_process_details '(ABSCOR; Higashi, 1995)'
_exptl_crystal_colour Pink
_exptl_crystal_density_diffrn 1.684
_exptl_crystal_density_method 'not measured'
_exptl_crystal_description Prism
_exptl_crystal_F_000 836
_exptl_crystal_size_max 0.38
_exptl_crystal_size_mid 0.25
_exptl_crystal_size_min 0.18
_refine_diff_density_max 0.61
_refine_diff_density_min -0.43
_refine_ls_extinction_method none
_refine_ls_goodness_of_fit_ref 1.08
_refine_ls_hydrogen_treatment mixed
_refine_ls_matrix_type full
_refine_ls_number_parameters 125
_refine_ls_number_reflns 1838
_refine_ls_number_restraints 4
_refine_ls_restrained_S_all 1.08
_refine_ls_R_factor_all 0.034
_refine_ls_R_factor_gt 0.031
_refine_ls_shift/su_max 0.001
_refine_ls_shift/su_mean 0.000
_refine_ls_structure_factor_coef Fsqd
_refine_ls_weighting_details 'calc w = 1/[\s^2^(Fo^2^)+(0.0484P)^2^+1.1983P] where P = (Fo^2^+2Fc^2^)/3'
_refine_ls_weighting_scheme calc
_refine_ls_wR_factor_gt 0.082
_refine_ls_wR_factor_ref 0.083
_reflns_number_gt 1710
_reflns_number_total 1838
_reflns_threshold_expression I>2\s(I)
_cod_data_source_file ww6207.cif
_cod_data_source_block I
_cod_depositor_comments
;
The following automatic conversions were performed:
'_symmetry_cell_setting' value 'Monoclinic' changed to 'monoclinic'
according to '/home/saulius/struct/CIF-dictionaries/cif_core.dic'
dictionary named 'cif_core.dic' version 2.4.1 from
2010-06-29.

'_exptl_absorpt_correction_type' value 'Multi-scan' changed
to 'multi-scan' according to
'/home/saulius/struct/CIF-dictionaries/cif_core.dic' dictionary named
'cif_core.dic' version 2.4.1 from 2010-06-29.

Automatic conversion script
Id: cif_fix_enum 1527 2010-12-29 10:47:43Z saulius 

The following automatic conversions were performed:

'_symmetry_cell_setting' value 'Monoclinic' changed to 'monoclinic'
according to /home/saulius/struct/CIF-dictionaries/cif_core.dic
dictionary named 'cif_core.dic' version 2.4.1 from
2010-06-29.

'_exptl_absorpt_correction_type' value 'Multi-scan'
changed to 'multi-scan' according to
/home/saulius/struct/CIF-dictionaries/cif_core.dic dictionary named
'cif_core.dic' version 2.4.1 from 2010-06-29.

Automatic conversion script
Id: cif_fix_values 1715 2011-07-08 13:25:40Z adriana 
;
_cod_original_sg_symbol_H-M 'C 2/c'
_cod_database_code 2203839

loop_
_symmetry_equiv_pos_as_xyz
'x, y, z'
'-x, y, -z+1/2'
'x+1/2, y+1/2, z'
'-x+1/2, y+1/2, -z+1/2'
'-x, -y, -z'
'x, -y, z-1/2'
'-x+1/2, -y+1/2, -z'
'x+1/2, -y+1/2, z-1/2'

loop_
_atom_site_label
_atom_site_fract_x
_atom_site_fract_y
_atom_site_fract_z
_atom_site_U_iso_or_equiv
_atom_site_adp_type
_atom_site_calc_flag
_atom_site_refinement_flags
_atom_site_occupancy
_atom_site_type_symbol
Co1 0.5000 0.38308(2) 0.2500 0.02750(10) Uani d S 1 Co
O1 0.59558(8) 0.48519(9) 0.2383(2) 0.0376(3) Uani d . 1 O
O2 0.42721(9) 0.24817(9) 0.2419(2) 0.0425(3) Uani d . 1 O
O3 0.5000 0.11430(10) 0.2500 0.0640(7) Uani d S 1 O
O4 0.5557(2) 0.21740(10) -0.1516(3) 0.0825(7) Uani d . 1 O
O5 0.5000 0.0851(2) -0.2500 0.0593(6) Uani d S 1 O
O1W 0.47670(10) 0.37800(10) -0.0178(2) 0.0438(3) Uani d D 1 O
N1 0.84280(10) 0.5186(2) 0.5092(3) 0.0621(6) Uani d D 1 N
N2 0.5000 0.20050(10) 0.2500 0.0394(5) Uani d S 1 N
N3 0.5000 0.1720(2) -0.2500 0.0389(5) Uani d S 1 N
C1 0.81020(10) 0.4319(2) 0.4814(3) 0.0581(6) Uani d . 1 C
C2 0.72730(10) 0.4171(2) 0.3894(3) 0.0453(5) Uani d . 1 C
C3 0.67420(10) 0.49450(10) 0.3247(2) 0.0347(4) Uani d . 1 C
C4 0.71220(10) 0.5853(2) 0.3578(3) 0.0486(5) Uani d . 1 C
C5 0.7955(2) 0.5948(2) 0.4490(3) 0.0615(7) Uani d . 1 C
H1 0.8443 0.3804 0.5252 0.070 Uiso calc R 1 H
H2 0.7059 0.3559 0.3695 0.054 Uiso calc R 1 H
H4 0.6801 0.6386 0.3170 0.058 Uiso calc R 1 H
H5 0.8198 0.6547 0.4699 0.074 Uiso calc R 1 H
H6 0.8950(10) 0.530(2) 0.576(4) 0.093 Uiso d D 1 H
H1W2 0.457(2) 0.4220(10) -0.085(3) 0.066 Uiso d D 1 H
H1W1 0.501(2) 0.3350(10) -0.074(3) 0.066 Uiso d D 1 H

loop_
_atom_site_aniso_label
_atom_site_aniso_U_11
_atom_site_aniso_U_22
_atom_site_aniso_U_33
_atom_site_aniso_U_12
_atom_site_aniso_U_13
_atom_site_aniso_U_23
Co1 0.0256(2) 0.0228(2) 0.0323(2) 0.000 -0.00530(10) 0.000
O1W 0.0619(9) 0.0351(7) 0.0326(7) 0.0110(6) -0.0036(6) -0.0001(5)
O1 0.0288(6) 0.0360(7) 0.0450(7) -0.0075(5) -0.0096(5) 0.0083(5)
O2 0.0344(7) 0.0328(7) 0.0577(9) 0.0001(5) -0.0063(6) 0.0029(6)
O3 0.063(2) 0.0230(10) 0.100(2) 0.000 -0.0180(10) 0.000
O4 0.0840(10) 0.0470(10) 0.102(2) 0.0156(9) -0.0520(10) -0.0230(10)
O5 0.0530(10) 0.0330(10) 0.085(2) 0.000 -0.0200(10) 0.000
N1 0.0283(8) 0.107(2) 0.0480(10) -0.0160(10) -0.0071(7) -0.0050(10)
N2 0.0420(10) 0.0240(10) 0.0490(10) 0.000 -0.0114(9) 0.000
N3 0.0430(10) 0.0320(10) 0.0390(10) 0.000 -0.0096(9) 0.000
C1 0.0320(10) 0.089(2) 0.0510(10) 0.0080(10) -0.0052(8) 0.0100(10)
C2 0.0324(9) 0.0520(10) 0.0490(10) -0.0006(8) -0.0054(8) 0.0070(9)
C3 0.0267(8) 0.0430(10) 0.0336(9) -0.0065(7) -0.0001(6) 0.0021(7)
C4 0.0410(10) 0.0500(10) 0.0530(10) -0.0140(9) -0.0021(9) -0.0032(9)
C5 0.0460(10) 0.077(2) 0.0600(10) -0.0280(10) -0.0010(10) -0.0140(10)

loop_
_atom_type_symbol
_atom_type_description
_atom_type_scat_dispersion_real
_atom_type_scat_dispersion_imag
_atom_type_scat_source
C C 0.0033 0.0016 'International Tables Vol C Tables 4.2.6.8 and 6.1.1.4'
H H 0.0000 0.0000 'International Tables Vol C Tables 4.2.6.8 and 6.1.1.4'
N N 0.0061 0.0033 'International Tables Vol C Tables 4.2.6.8 and 6.1.1.4'
O O 0.0106 0.0060 'International Tables Vol C Tables 4.2.6.8 and 6.1.1.4'
Co Co 0.3494 0.9721 'International Tables Vol C Tables 4.2.6.8 and 6.1.1.4'

loop_
_geom_angle_atom_site_label_1
_geom_angle_atom_site_label_2
_geom_angle_atom_site_label_3
_geom_angle_site_symmetry_1
_geom_angle_site_symmetry_3
_geom_angle
_geom_angle_publ_flag
O1W Co1 O2 . 2_655 91.51(6) no
O1W Co1 O2 2_655 2_655 84.97(6) no
O1W Co1 O1W . 2_655 175.97(8) yes
O1W Co1 O2 . . 84.97(6) yes
O1W Co1 O2 2_655 . 91.51(6) no
O1 Co1 O1 . 2_655 89.40(8) yes
O1 Co1 O1W . . 91.28(6) yes
O1 Co1 O1W . 2_655 91.58(6) yes
O1 Co1 O2 . 2_655 106.08(5) yes
O1 Co1 O2 . . 164.14(6) yes
O1 Co1 O2 2_655 . 106.08(5) no
O1 C3 C2 . . 123.0(2) no
O1 C3 C4 . . 120.5(2) no
O2 Co1 O2 2_655 . 58.73(7) no
O2 N2 O2 2_655 . 115.7(2) no
O3 N2 O2 . . 122.10(10) no
O4 N3 O4 . 2_654 117.5(3) no
O5 N3 O4 . . 121.20(10) no
N1 C1 C2 . . 121.1(2) no
N1 C1 H1 . . 119.5 no
N1 C5 C4 . . 120.7(2) no
N1 C5 H5 . . 119.6 no
N2 O2 Co1 . . 92.80(10) no
C1 N1 C5 . . 121.3(2) no
C1 N1 H6 . . 122(2) no
C1 C2 C3 . . 120.1(2) no
C1 C2 H2 . . 119.9 no
C2 C1 H1 . . 119.5 no
C2 C3 C4 . . 116.5(2) no
C3 C2 H2 . . 119.9 no
C3 O1 Co1 . . 130.30(10) no
C3 C4 H4 . . 119.8 no
C4 C5 H5 . . 119.6 no
C5 C4 C3 . . 120.3(2) no
C5 C4 H4 . . 119.8 no
C5 N1 H6 . . 116(2) no
H1W2 O1W H1W1 . . 111(2) no
Co1 O1W H1W2 . . 127.0(14) no
Co1 O1W H1W1 . . 120.2(16) no

loop_
_geom_bond_atom_site_label_1
_geom_bond_atom_site_label_2
_geom_bond_distance
_geom_bond_publ_flag
Co1 O1 2.0350(10) yes
Co1 O1W 2.0600(10) yes
Co1 O2 2.1930(10) yes
O1 C3 1.287(2) yes
C1 C2 1.369(3) yes
C4 C5 1.361(3) yes
O1W H1W2 0.85(2) no
O1W H1W1 0.84(2) no
O2 N2 1.270(2) no
O3 N2 1.221(3) no
O4 N3 1.240(2) no
O5 N3 1.231(3) no
N1 C1 1.330(4) no
N1 C5 1.342(4) no
N1 H6 0.90(3) no
C1 H1 0.9300 no
C2 C3 1.409(3) no
C2 H2 0.9300 no
C3 C4 1.416(3) no
C4 H4 0.9300 no
C5 H5 0.9300 no

loop_
_geom_hbond_atom_site_label_D
_geom_hbond_atom_site_label_H
_geom_hbond_atom_site_label_A
_geom_hbond_site_symmetry_A
_geom_hbond_distance_DH
_geom_hbond_distance_HA
_geom_hbond_distance_DA
_geom_hbond_angle_DHA
_geom_hbond_publ_flag
O1W H1W2 O1 5_665 0.85(2) 1.88(3) 2.722(2) 175(3) yes
O1W H1W1 O4 . 0.84(2) 1.98(3) 2.806(2) 166(2) yes
N1 H6 O5 3_556 0.90(3) 2.10(3) 2.974(2) 166(3) yes

loop_
_geom_torsion_atom_site_label_1
_geom_torsion_atom_site_label_2
_geom_torsion_atom_site_label_3
_geom_torsion_atom_site_label_4
_geom_torsion_site_symmetry_1
_geom_torsion_site_symmetry_4
_geom_torsion
_geom_torsion_publ_flag
Co1 O2 N2 O3 . . 180.0 no
Co1 O2 N2 O2 . 2_655 0.0 no
Co1 O1 C3 C2 . . 29.6(3) no
Co1 O1 C3 C4 . . -151.1(2) no
O1 Co1 O1 C3 2_655 . 131.9(2) no
O1 Co1 O2 N2 . . 18.0(2) no
O1 Co1 O2 N2 2_655 . -174.96(7) no
O1 C3 C4 C5 . . -179.9(2) no
O1W Co1 O1 C3 . . -136.6(2) no
O1W Co1 O1 C3 2_655 . 40.6(2) no
O1W Co1 O2 N2 . . 94.84(9) no
O1W Co1 O2 N2 2_655 . -83.19(9) no
O2 Co1 O1 C3 2_655 . -44.6(2) no
O2 Co1 O1 C3 . . -60.6(3) no
O2 Co1 O2 N2 2_655 . 0.0 no
N1 C1 C2 C3 . . -1.0(3) no
C1 C2 C3 O1 . . -179.6(2) no
C1 C2 C3 C4 . . 1.1(3) no
C1 N1 C5 C4 . . 0.2(4) no
C2 C3 C4 C5 . . -0.5(3) no
C3 C4 C5 N1 . . -0.1(4) no
C5 N1 C1 C2 . . 0.4(4) no
